data_1530019
loop_
_publ_author_name
'Greaves, C.'
'Katib, S.M.A.'

_publ_section_title
;
 The Structures of Li5 Bi O5 and Li5 Sb O5 From Powder Neutron Diffraction
;
_journal_name_full 'Materials Research Bulletin'
_journal_page_first 973
_journal_page_last 980
_journal_volume 24
_journal_year 1989
_chemical_formula_sum 'Li5 O5 Sb'
_chemical_name_systematic 'Li5 Sb O5'
_space_group_IT_number 12
_symmetry_space_group_name_Hall '-C 2y'
_symmetry_space_group_name_H-M 'C 1 2/m 1'
_cell_angle_alpha 90
_cell_angle_beta 109.04
_cell_angle_gamma 90
_cell_formula_units_Z 2
_cell_length_a 9.724
_cell_length_b 3.984
_cell_length_c 5.792
_cell_volume 212.109
_citation_journal_id_ASTM MRBUAC
_cod_data_source_file Greaves_MRBUAC_1989_1848.cif
_cod_data_source_block Li5O5Sb1
_cod_original_cell_volume 212.1086
_cod_original_formula_sum 'Li5 O5 Sb1'
_cod_database_code 1530019

loop_
_symmetry_equiv_pos_as_xyz
x,y,z
-x,y,-z
-x,-y,-z
x,-y,z
x+1/2,y+1/2,z
-x+1/2,y+1/2,-z
-x+1/2,-y+1/2,-z
x+1/2,-y+1/2,z

loop_
_atom_site_label
_atom_site_type_symbol
_atom_site_fract_x
_atom_site_fract_y
_atom_site_fract_z
_atom_site_occupancy
_atom_site_U_iso_or_equiv
Li2 Li+1 0.307 0 0.147 1 0.0
O3 O-2 0.1426 0 0.8264 1 0.0
Sb1 Sb+5 0 0 0 1 0.0
O2 O-2 0.1576 0 0.314 1 0.0
Li1 Li+1 0 0 0.5 1 0.0
Li3 Li+1 0.286 0 0.654 1 0.0
O1 O-2 0.5 0 0 1 0.0
